data_4104117
loop_
_publ_author_name
'Pauline N. Wyrembak'
'Andrew D. Hamilton'

_publ_contact_author
;
     Dr. Andew D. Hamilton
     Department of Chemistry
     Yale University
     225 Prospect St
     PO Box 208107
     New Haven, CT 06520-8107
     USA
;
_publ_contact_author_email andrew.hamilton@yale.edu
_publ_contact_author_fax '+203 432 6144'
_publ_contact_author_phone '+203 432 5570'
_publ_section_title
;
 Alkyne-Linked 2,2-Disubstituted-indolin-3-one Oligomers as Extended
 \b-Strand Mimetics
;
_journal_name_full 'Journal of the American Chemical Society'
_journal_page_first 4566
_journal_page_last 4567
_journal_paper_doi 10.1021/ja809245t
_journal_volume 131
_journal_year 2009
_chemical_formula_sum 'C23 H22 N2 O3'
_chemical_formula_weight 374.43
_chemical_name_systematic
; 
 ? 
;
_space_group_IT_number 14
_symmetry_cell_setting monoclinic
_symmetry_space_group_name_Hall '-P 2yn'
_symmetry_space_group_name_H-M 'P 1 21/n 1'
_atom_sites_solution_hydrogens geom
_atom_sites_solution_primary direct
_atom_sites_solution_secondary difmap
_audit_creation_method SHELXL-97
_cell_angle_alpha 90.00
_cell_angle_beta 94.81(3)
_cell_angle_gamma 90.00
_cell_formula_units_Z 8
_cell_length_a 11.677(2)
_cell_length_b 16.749(3)
_cell_length_c 20.009(4)
_cell_measurement_temperature 173(2)
_cell_volume 3899.5(13)
_computing_cell_refinement Denzo
_computing_data_collection 'Nonius Collect'
_computing_data_reduction Denzo
_computing_molecular_graphics 'Bruker SHELXTL'
_computing_publication_material 'Bruker SHELXTL'
_computing_structure_refinement 'SHELXL-97 (Sheldrick, 1997)'
_computing_structure_solution 'SHELXS-97 (Sheldrick, 1990)'
_diffrn_ambient_temperature 173(2)
_diffrn_measured_fraction_theta_full 0.988
_diffrn_measured_fraction_theta_max 0.988
_diffrn_measurement_device_type 'Nonius KappaCCD'
_diffrn_measurement_method '\w scans'
_diffrn_radiation_monochromator graphite
_diffrn_radiation_source 'fine-focus sealed tube'
_diffrn_radiation_type MoK\a
_diffrn_radiation_wavelength 0.71073
_diffrn_reflns_av_R_equivalents 0.0662
_diffrn_reflns_av_sigmaI/netI 0.1589
_diffrn_reflns_limit_h_max 15
_diffrn_reflns_limit_h_min -15
_diffrn_reflns_limit_k_max 16
_diffrn_reflns_limit_k_min -22
_diffrn_reflns_limit_l_max 27
_diffrn_reflns_limit_l_min -27
_diffrn_reflns_number 16118
_diffrn_reflns_theta_full 28.95
_diffrn_reflns_theta_max 28.95
_diffrn_reflns_theta_min 1.59
_exptl_absorpt_coefficient_mu 0.085
_exptl_absorpt_correction_T_max 0.9915
_exptl_absorpt_correction_T_min 0.9873
_exptl_absorpt_correction_type none
_exptl_crystal_colour yellow-orange-
_exptl_crystal_density_diffrn 1.276
_exptl_crystal_density_method 'not measured'
_exptl_crystal_description block
_exptl_crystal_F_000 1584
_exptl_crystal_size_max 0.15
_exptl_crystal_size_mid 0.15
_exptl_crystal_size_min 0.10
_refine_diff_density_max 0.223
_refine_diff_density_min -0.208
_refine_diff_density_rms 0.048
_refine_ls_extinction_method none
_refine_ls_goodness_of_fit_ref 1.011
_refine_ls_hydrogen_treatment mixed
_refine_ls_matrix_type full
_refine_ls_number_parameters 521
_refine_ls_number_reflns 10195
_refine_ls_number_restraints 0
_refine_ls_restrained_S_all 1.011
_refine_ls_R_factor_all 0.1773
_refine_ls_R_factor_gt 0.0628
_refine_ls_shift/su_max 0.057
_refine_ls_shift/su_mean 0.002
_refine_ls_structure_factor_coef Fsqd
_refine_ls_weighting_details 'calc w=1/[\s^2^(Fo^2^)+(0.0370P)^2^+0.0000P] where P=(Fo^2^+2Fc^2^)/3'
_refine_ls_weighting_scheme calc
_refine_ls_wR_factor_gt 0.0990
_refine_ls_wR_factor_ref 0.1213
_reflns_number_gt 4640
_reflns_number_total 10195
_reflns_threshold_expression >2sigma(I)
_cod_data_source_file ja809245t_si_002.cif
_cod_data_source_block pw02
_cod_original_cell_volume 3899.6(13)
_cod_database_code 4104117

loop_
_symmetry_equiv_pos_as_xyz
'x, y, z'
'-x+1/2, y+1/2, -z+1/2'
'-x, -y, -z'
'x-1/2, -y-1/2, z-1/2'

loop_
_atom_site_label
_atom_site_type_symbol
_atom_site_fract_x
_atom_site_fract_y
_atom_site_fract_z
_atom_site_U_iso_or_equiv
_atom_site_adp_type
_atom_site_occupancy
_atom_site_symmetry_multiplicity
_atom_site_calc_flag
_atom_site_refinement_flags
O1 O 0.65896(12) 0.71727(8) 0.41444(6) 0.0430(4) Uani 1 1 d .
O2 O 0.86983(12) 0.78381(8) 0.15300(6) 0.0379(4) Uani 1 1 d .
O3 O 0.93644(11) 0.93207(8) -0.10342(6) 0.0364(4) Uani 1 1 d .
N1 N 0.73051(14) 0.79849(9) 0.26084(8) 0.0330(4) Uani 1 1 d .
H1 H 0.7736(16) 0.8010(11) 0.2230(9) 0.049(6) Uiso 1 1 d .
N2 N 0.95972(14) 0.80958(9) -0.00955(8) 0.0299(4) Uani 1 1 d .
H2 H 1.0176(15) 0.8055(11) -0.0398(9) 0.040(6) Uiso 1 1 d .
C1 C 0.60286(16) 0.90086(12) 0.39350(9) 0.0336(5) Uani 1 1 d .
H1A H 0.5788 0.8878 0.4363 0.040 Uiso 1 1 calc R
C2 C 0.58940(17) 0.97720(13) 0.36849(10) 0.0365(5) Uani 1 1 d .
H2A H 0.5551 1.0170 0.3941 0.044 Uiso 1 1 calc R
C3 C 0.62571(16) 0.99643(12) 0.30592(9) 0.0341(5) Uani 1 1 d .
H3A H 0.6160 1.0496 0.2900 0.041 Uiso 1 1 calc R
C4 C 0.67565(16) 0.94063(11) 0.26604(9) 0.0280(5) Uani 1 1 d .
C5 C 0.68811(16) 0.86236(11) 0.29135(9) 0.0269(5) Uani 1 1 d .
C6 C 0.73180(17) 0.72802(11) 0.30365(9) 0.0292(5) Uani 1 1 d .
C7 C 0.67727(16) 0.75972(12) 0.36578(9) 0.0317(5) Uani 1 1 d .
C8 C 0.65245(16) 0.84312(11) 0.35489(9) 0.0283(5) Uani 1 1 d .
C9 C 0.65702(18) 0.66213(12) 0.27062(10) 0.0398(6) Uani 1 1 d .
H9A H 0.6925 0.6419 0.2313 0.060 Uiso 1 1 calc R
H9B H 0.5807 0.6836 0.2566 0.060 Uiso 1 1 calc R
H9C H 0.6497 0.6186 0.3027 0.060 Uiso 1 1 calc R
C10 C 0.85421(17) 0.69985(13) 0.32260(9) 0.0395(6) Uani 1 1 d .
H10A H 0.8874 0.6792 0.2827 0.059 Uiso 1 1 calc R
H10B H 0.8535 0.6575 0.3563 0.059 Uiso 1 1 calc R
H10C H 0.9006 0.7447 0.3410 0.059 Uiso 1 1 calc R
C11 C 0.71401(16) 0.95467(11) 0.20109(10) 0.0296(5) Uani 1 1 d .
C12 C 0.75156(16) 0.95313(11) 0.14715(10) 0.0285(5) Uani 1 1 d .
C13 C 0.79733(15) 0.95035(11) 0.08285(9) 0.0269(5) Uani 1 1 d .
C14 C 0.78648(16) 1.01334(12) 0.03832(9) 0.0334(5) Uani 1 1 d .
H14A H 0.7474 1.0603 0.0504 0.040 Uiso 1 1 calc R
C15 C 0.83199(16) 1.00968(12) -0.02465(9) 0.0334(5) Uani 1 1 d .
H15A H 0.8227 1.0541 -0.0541 0.040 Uiso 1 1 calc R
C16 C 0.88918(16) 0.94361(12) -0.04420(9) 0.0290(5) Uani 1 1 d .
C17 C 0.90447(16) 0.87912(11) 0.00102(9) 0.0261(5) Uani 1 1 d .
C18 C 0.95892(16) 0.75838(11) 0.04963(9) 0.0280(5) Uani 1 1 d .
C19 C 0.89079(16) 0.80835(11) 0.09697(9) 0.0277(5) Uani 1 1 d .
C20 C 0.85825(15) 0.88185(11) 0.06315(9) 0.0239(4) Uani 1 1 d .
C21 C 0.89035(18) 0.68268(12) 0.03253(10) 0.0398(6) Uani 1 1 d .
H21A H 0.9319 0.6494 0.0023 0.060 Uiso 1 1 calc R
H21B H 0.8150 0.6969 0.0105 0.060 Uiso 1 1 calc R
H21C H 0.8800 0.6530 0.0738 0.060 Uiso 1 1 calc R
C22 C 1.07882(17) 0.74122(13) 0.08160(9) 0.0390(5) Uani 1 1 d .
H22A H 1.1192 0.7917 0.0915 0.059 Uiso 1 1 calc R
H22B H 1.1212 0.7096 0.0506 0.059 Uiso 1 1 calc R
H22C H 1.0735 0.7112 0.1233 0.059 Uiso 1 1 calc R
C23 C 0.92271(18) 0.99425(12) -0.15239(9) 0.0424(6) Uani 1 1 d .
H23A H 0.9602 0.9786 -0.1924 0.064 Uiso 1 1 calc R
H23B H 0.9578 1.0435 -0.1338 0.064 Uiso 1 1 calc R
H23C H 0.8407 1.0033 -0.1645 0.064 Uiso 1 1 calc R
O1' O 0.33744(12) 0.23311(9) 0.08911(6) 0.0495(4) Uani 1 1 d .
O2' O 0.13471(12) 0.21031(8) 0.36276(6) 0.0373(4) Uani 1 1 d .
O3' O 0.02841(12) 0.08182(8) 0.62051(6) 0.0385(4) Uani 1 1 d .
N1' N 0.26498(14) 0.17946(10) 0.25044(8) 0.0337(4) Uani 1 1 d .
H1' H 0.2252(16) 0.1886(11) 0.2915(9) 0.046(6) Uiso 1 1 d .
N2' N 0.02160(15) 0.19731(10) 0.51980(8) 0.0345(4) Uani 1 1 d .
H2' H -0.0333(15) 0.2077(11) 0.5503(8) 0.036(6) Uiso 1 1 d .
C1' C 0.40291(17) 0.05659(13) 0.13376(10) 0.0396(6) Uani 1 1 d .
H1'A H 0.4274 0.0622 0.0899 0.048 Uiso 1 1 calc R
C2' C 0.41934(17) -0.01388(14) 0.16828(10) 0.0418(6) Uani 1 1 d .
H2'A H 0.4562 -0.0573 0.1483 0.050 Uiso 1 1 calc R
C3' C 0.38243(16) -0.02243(12) 0.23255(10) 0.0369(5) Uani 1 1 d .
H3'A H 0.3942 -0.0721 0.2551 0.044 Uiso 1 1 calc R
C4' C 0.32898(16) 0.03927(12) 0.26472(9) 0.0294(5) Uani 1 1 d .
C5' C 0.31337(16) 0.11179(12) 0.22934(9) 0.0275(5) Uani 1 1 d .
C6' C 0.26235(17) 0.24188(12) 0.19937(9) 0.0327(5) Uani 1 1 d .
C7' C 0.32036(17) 0.20015(13) 0.14238(10) 0.0351(5) Uani 1 1 d .
C8' C 0.34928(16) 0.12010(13) 0.16441(9) 0.0327(5) Uani 1 1 d .
C9' C 0.13978(17) 0.26489(13) 0.17598(9) 0.0406(6) Uani 1 1 d .
H9'A H 0.1042 0.2915 0.2126 0.061 Uiso 1 1 calc R
H9'B H 0.0959 0.2168 0.1626 0.061 Uiso 1 1 calc R
H9'C H 0.1401 0.3013 0.1376 0.061 Uiso 1 1 calc R
C10' C 0.33431(18) 0.31372(12) 0.22396(10) 0.0436(6) Uani 1 1 d .
H10D H 0.2975 0.3404 0.2601 0.065 Uiso 1 1 calc R
H10E H 0.3404 0.3512 0.1868 0.065 Uiso 1 1 calc R
H10F H 0.4113 0.2958 0.2407 0.065 Uiso 1 1 calc R
C11' C 0.28781(16) 0.03403(11) 0.32998(10) 0.0291(5) Uani 1 1 d .
C12' C 0.24636(16) 0.03989(11) 0.38239(9) 0.0290(5) Uani 1 1 d .
C13' C 0.19268(15) 0.04809(11) 0.44372(9) 0.0277(5) Uani 1 1 d .
C14' C 0.19541(16) -0.01155(12) 0.49114(9) 0.0333(5) Uani 1 1 d .
H14B H 0.2348 -0.0598 0.4833 0.040 Uiso 1 1 calc R
C15' C 0.14138(16) -0.00286(12) 0.55092(10) 0.0341(5) Uani 1 1 d .
H15B H 0.1451 -0.0454 0.5825 0.041 Uiso 1 1 calc R
C16' C 0.08356(16) 0.06548(12) 0.56464(9) 0.0298(5) Uani 1 1 d .
C17' C 0.07684(16) 0.12660(11) 0.51595(9) 0.0268(5) Uani 1 1 d .
C18' C 0.03151(16) 0.24428(12) 0.45884(9) 0.0285(5) Uani 1 1 d .
C19' C 0.10617(16) 0.19044(11) 0.41828(9) 0.0273(5) Uani 1 1 d .
C20' C 0.13126(15) 0.11859(11) 0.45690(9) 0.0250(4) Uani 1 1 d .
C21' C -0.08428(17) 0.25844(13) 0.42069(9) 0.0397(6) Uani 1 1 d .
H21D H -0.1309 0.2930 0.4471 0.059 Uiso 1 1 calc R
H21E H -0.1236 0.2072 0.4125 0.059 Uiso 1 1 calc R
H21F H -0.0732 0.2842 0.3777 0.059 Uiso 1 1 calc R
C22' C 0.09583(18) 0.32162(11) 0.47532(10) 0.0387(5) Uani 1 1 d .
H22D H 0.0486 0.3566 0.5011 0.058 Uiso 1 1 calc R
H22E H 0.1122 0.3484 0.4336 0.058 Uiso 1 1 calc R
H22F H 0.1682 0.3098 0.5019 0.058 Uiso 1 1 calc R
C23' C 0.03333(18) 0.02223(13) 0.67200(9) 0.0432(6) Uani 1 1 d .
H23D H -0.0088 0.0410 0.7094 0.065 Uiso 1 1 calc R
H23E H 0.1137 0.0122 0.6880 0.065 Uiso 1 1 calc R
H23F H -0.0016 -0.0273 0.6539 0.065 Uiso 1 1 calc R

loop_
_atom_site_aniso_label
_atom_site_aniso_U_11
_atom_site_aniso_U_22
_atom_site_aniso_U_33
_atom_site_aniso_U_23
_atom_site_aniso_U_13
_atom_site_aniso_U_12
O1 0.0425(9) 0.0518(10) 0.0367(8) 0.0104(8) 0.0143(7) 0.0027(8)
O2 0.0491(10) 0.0360(9) 0.0305(8) 0.0067(7) 0.0150(7) 0.0106(7)
O3 0.0419(9) 0.0406(9) 0.0273(7) 0.0098(7) 0.0062(7) -0.0016(7)
N1 0.0450(11) 0.0272(10) 0.0289(9) 0.0019(8) 0.0150(9) 0.0041(8)
N2 0.0352(10) 0.0307(10) 0.0250(9) 0.0050(8) 0.0103(8) 0.0044(8)
C1 0.0295(12) 0.0416(14) 0.0301(11) -0.0064(10) 0.0055(10) -0.0035(10)
C2 0.0322(12) 0.0399(14) 0.0382(12) -0.0171(11) 0.0078(10) -0.0025(10)
C3 0.0300(12) 0.0302(12) 0.0419(13) -0.0072(10) 0.0028(10) -0.0002(10)
C4 0.0251(11) 0.0287(12) 0.0301(11) -0.0033(9) 0.0020(9) -0.0024(9)
C5 0.0233(11) 0.0298(12) 0.0278(11) -0.0062(9) 0.0039(9) -0.0025(9)
C6 0.0330(12) 0.0272(11) 0.0282(11) 0.0021(9) 0.0064(9) 0.0001(9)
C7 0.0270(12) 0.0417(14) 0.0267(11) 0.0013(10) 0.0041(9) -0.0042(10)
C8 0.0250(11) 0.0328(13) 0.0273(11) -0.0045(9) 0.0036(9) -0.0021(9)
C9 0.0406(14) 0.0354(13) 0.0440(13) -0.0006(11) 0.0070(11) -0.0003(11)
C10 0.0382(13) 0.0465(14) 0.0346(12) 0.0023(10) 0.0069(10) 0.0071(11)
C11 0.0264(11) 0.0234(12) 0.0387(12) -0.0005(10) 0.0003(10) 0.0010(9)
C12 0.0269(11) 0.0207(11) 0.0373(12) -0.0014(9) -0.0010(10) 0.0017(9)
C13 0.0264(11) 0.0246(12) 0.0294(11) 0.0011(9) 0.0006(9) -0.0035(9)
C14 0.0347(12) 0.0272(12) 0.0378(12) -0.0004(10) 0.0012(10) 0.0040(10)
C15 0.0374(13) 0.0280(12) 0.0337(12) 0.0084(10) -0.0027(10) -0.0038(10)
C16 0.0290(12) 0.0337(13) 0.0242(10) 0.0007(9) 0.0014(9) -0.0070(10)
C17 0.0249(11) 0.0249(12) 0.0280(11) 0.0005(9) -0.0003(9) -0.0037(9)
C18 0.0316(12) 0.0276(12) 0.0258(10) 0.0024(9) 0.0077(9) 0.0040(9)
C19 0.0288(11) 0.0285(12) 0.0262(11) -0.0016(9) 0.0056(9) -0.0033(9)
C20 0.0236(11) 0.0232(11) 0.0248(10) 0.0016(9) 0.0009(9) -0.0015(8)
C21 0.0462(14) 0.0321(13) 0.0432(13) -0.0048(10) 0.0155(11) -0.0003(11)
C22 0.0356(13) 0.0478(14) 0.0343(12) 0.0035(11) 0.0064(10) 0.0114(11)
C23 0.0484(14) 0.0478(14) 0.0303(12) 0.0159(11) -0.0011(10) -0.0122(12)
O1' 0.0479(10) 0.0697(11) 0.0325(8) 0.0056(8) 0.0124(8) -0.0097(9)
O2' 0.0443(9) 0.0383(9) 0.0310(8) 0.0066(7) 0.0132(7) 0.0080(7)
O3' 0.0475(9) 0.0433(9) 0.0254(7) 0.0101(7) 0.0065(7) -0.0013(7)
N1' 0.0443(11) 0.0309(10) 0.0274(9) -0.0001(8) 0.0131(9) 0.0039(9)
N2' 0.0440(11) 0.0332(11) 0.0282(9) 0.0049(8) 0.0139(9) 0.0069(9)
C1' 0.0272(12) 0.0585(16) 0.0338(12) -0.0160(12) 0.0060(10) -0.0053(11)
C2' 0.0324(13) 0.0481(15) 0.0451(14) -0.0202(12) 0.0040(11) 0.0033(11)
C3' 0.0277(12) 0.0369(13) 0.0455(13) -0.0105(11) -0.0005(10) 0.0011(10)
C4' 0.0230(11) 0.0323(12) 0.0329(11) -0.0055(10) 0.0024(9) -0.0005(9)
C5' 0.0224(11) 0.0334(12) 0.0268(10) -0.0076(10) 0.0021(9) -0.0017(9)
C6' 0.0363(13) 0.0372(13) 0.0255(10) 0.0033(10) 0.0070(10) -0.0024(10)
C7' 0.0259(12) 0.0520(15) 0.0276(11) -0.0013(11) 0.0036(9) -0.0099(10)
C8' 0.0227(11) 0.0451(14) 0.0305(11) -0.0060(10) 0.0039(9) -0.0039(10)
C9' 0.0373(14) 0.0480(14) 0.0367(12) 0.0011(11) 0.0038(10) -0.0008(11)
C10' 0.0460(14) 0.0417(14) 0.0432(13) 0.0002(11) 0.0050(11) -0.0040(12)
C11' 0.0248(11) 0.0235(11) 0.0384(12) -0.0008(9) -0.0012(10) 0.0010(9)
C12' 0.0249(11) 0.0248(12) 0.0370(12) -0.0006(9) 0.0011(10) 0.0022(9)
C13' 0.0234(11) 0.0291(12) 0.0302(11) 0.0004(10) -0.0001(9) -0.0012(9)
C14' 0.0298(12) 0.0261(12) 0.0431(13) 0.0019(10) -0.0019(10) 0.0023(9)
C15' 0.0327(12) 0.0328(13) 0.0354(12) 0.0111(10) -0.0046(10) -0.0006(10)
C16' 0.0282(12) 0.0353(13) 0.0258(11) 0.0041(10) 0.0017(9) -0.0039(10)
C17' 0.0261(11) 0.0274(12) 0.0265(11) -0.0007(9) 0.0004(9) -0.0030(9)
C18' 0.0327(12) 0.0301(12) 0.0234(10) 0.0042(9) 0.0070(9) 0.0045(9)
C19' 0.0253(11) 0.0319(12) 0.0247(10) -0.0002(9) 0.0017(9) -0.0026(9)
C20' 0.0243(11) 0.0259(12) 0.0244(10) 0.0002(9) 0.0005(9) -0.0017(9)
C21' 0.0324(13) 0.0477(14) 0.0393(12) -0.0019(11) 0.0060(10) 0.0079(11)
C22' 0.0503(14) 0.0311(13) 0.0351(12) -0.0004(10) 0.0060(11) 0.0004(11)
C23' 0.0461(14) 0.0523(15) 0.0309(12) 0.0176(11) 0.0006(10) -0.0044(12)

loop_
_atom_type_symbol
_atom_type_description
_atom_type_scat_dispersion_real
_atom_type_scat_dispersion_imag
_atom_type_scat_source
C C 0.0033 0.0016 'International Tables Vol C Tables 4.2.6.8 and 6.1.1.4'
H H 0.0000 0.0000 'International Tables Vol C Tables 4.2.6.8 and 6.1.1.4'
N N 0.0061 0.0033 'International Tables Vol C Tables 4.2.6.8 and 6.1.1.4'
O O 0.0106 0.0060 'International Tables Vol C Tables 4.2.6.8 and 6.1.1.4'

loop_
_geom_angle_atom_site_label_1
_geom_angle_atom_site_label_2
_geom_angle_atom_site_label_3
_geom_angle
C16 O3 C23 117.55(16)
H1 N1 C5 124.7(12)
H1 N1 C6 121.8(12)
C5 N1 C6 111.28(14)
H2 N2 C17 122.5(11)
H2 N2 C18 121.9(11)
C17 N2 C18 109.99(14)
C2 C1 C8 118.87(17)
C1 C2 C3 120.48(18)
C4 C3 C2 122.35(19)
C3 C4 C5 117.10(16)
C3 C4 C11 126.20(18)
C5 C4 C11 116.69(16)
N1 C5 C8 112.05(17)
N1 C5 C4 127.40(16)
C8 C5 C4 120.54(17)
N1 C6 C10 111.12(16)
N1 C6 C9 110.75(16)
C10 C6 C9 112.06(17)
N1 C6 C7 102.18(15)
C10 C6 C7 110.45(16)
C9 C6 C7 109.85(15)
O1 C7 C8 129.06(17)
O1 C7 C6 123.22(18)
C8 C7 C6 107.72(15)
C1 C8 C5 120.65(18)
C1 C8 C7 132.62(17)
C5 C8 C7 106.73(16)
C12 C11 C4 168.9(2)
C11 C12 C13 179.2(2)
C14 C13 C20 117.29(16)
C14 C13 C12 122.23(17)
C20 C13 C12 120.48(16)
C13 C14 C15 121.54(18)
C16 C15 C14 121.41(18)
O3 C16 C15 127.39(18)
O3 C16 C17 114.24(17)
C15 C16 C17 118.36(16)
N2 C17 C20 113.02(16)
N2 C17 C16 126.42(16)
C20 C17 C16 120.54(17)
N2 C18 C22 112.59(15)
N2 C18 C21 110.18(16)
C22 C18 C21 112.71(17)
N2 C18 C19 102.63(15)
C22 C18 C19 110.54(16)
C21 C18 C19 107.61(15)
O2 C19 C20 130.17(17)
O2 C19 C18 122.01(17)
C20 C19 C18 107.81(15)
C17 C20 C13 120.83(17)
C17 C20 C19 106.48(16)
C13 C20 C19 132.62(16)
C16' O3' C23' 117.18(15)
H1' N1' C5' 128.9(11)
H1' N1' C6' 119.1(11)
C5' N1' C6' 111.53(15)
H2' N2' C17' 123.7(11)
H2' N2' C18' 123.3(11)
C17' N2' C18' 110.56(15)
C2' C1' C8' 118.76(18)
C1' C2' C3' 120.67(19)
C2' C3' C4' 122.3(2)
C3' C4' C5' 116.83(17)
C3' C4' C11' 125.03(19)
C5' C4' C11' 118.14(17)
N1' C5' C8' 111.79(18)
N1' C5' C4' 127.32(16)
C8' C5' C4' 120.89(17)
N1' C6' C9' 111.18(16)
N1' C6' C10' 111.12(16)
C9' C6' C10' 112.26(17)
N1' C6' C7' 102.02(16)
C9' C6' C7' 110.40(16)
C10' C6' C7' 109.38(16)
O1' C7' C8' 129.08(18)
O1' C7' C6' 123.37(19)
C8' C7' C6' 107.54(16)
C1' C8' C5' 120.5(2)
C1' C8' C7' 132.34(18)
C5' C8' C7' 107.11(17)
C12' C11' C4' 170.7(2)
C11' C12' C13' 177.7(2)
C14' C13' C20' 117.33(16)
C14' C13' C12' 122.36(17)
C20' C13' C12' 120.29(17)
C13' C14' C15' 121.69(18)
C16' C15' C14' 121.43(18)
O3' C16' C15' 127.38(17)
O3' C16' C17' 114.69(17)
C15' C16' C17' 117.92(16)
N2' C17' C20' 112.69(17)
N2' C17' C16' 126.49(16)
C20' C17' C16' 120.82(18)
N2' C18' C21' 111.98(16)
N2' C18' C22' 110.45(15)
C21' C18' C22' 112.33(17)
N2' C18' C19' 102.31(15)
C21' C18' C19' 110.40(16)
C22' C18' C19' 108.88(15)
O2' C19' C20' 130.41(17)
O2' C19' C18' 121.82(17)
C20' C19' C18' 107.77(15)
C17' C20' C13' 120.77(17)
C17' C20' C19' 106.64(16)
C13' C20' C19' 132.56(16)

loop_
_geom_bond_atom_site_label_1
_geom_bond_atom_site_label_2
_geom_bond_distance
O1 C7 1.239(2)
O2 C19 1.2377(19)
O3 C16 1.362(2)
O3 C23 1.430(2)
N1 H1 0.945(18)
N1 C5 1.346(2)
N1 C6 1.458(2)
N2 H2 0.947(17)
N2 C17 1.356(2)
N2 C18 1.463(2)
C1 C2 1.377(3)
C1 C8 1.394(2)
C2 C3 1.393(2)
C3 C4 1.389(2)
C4 C5 1.408(3)
C4 C11 1.429(2)
C5 C8 1.408(2)
C6 C10 1.523(3)
C6 C9 1.523(3)
C6 C7 1.538(2)
C7 C8 1.439(3)
C11 C12 1.199(2)
C12 C13 1.435(2)
C13 C14 1.380(2)
C13 C20 1.423(2)
C14 C15 1.409(2)
C15 C16 1.367(3)
C16 C17 1.411(3)
C17 C20 1.397(2)
C18 C22 1.517(3)
C18 C21 1.523(3)
C18 C19 1.535(2)
C19 C20 1.440(3)
O1' C7' 1.231(2)
O2' C19' 1.232(2)
O3' C16' 1.364(2)
O3' C23' 1.432(2)
N1' H1' 0.989(18)
N1' C5' 1.350(2)
N1' C6' 1.460(2)
N2' H2' 0.938(17)
N2' C17' 1.354(2)
N2' C18' 1.464(2)
C1' C2' 1.373(3)
C1' C8' 1.401(3)
C2' C3' 1.398(3)
C3' C4' 1.392(2)
C4' C5' 1.410(3)
C4' C11' 1.432(2)
C5' C8' 1.405(2)
C6' C9' 1.518(3)
C6' C10' 1.525(3)
C6' C7' 1.542(3)
C7' C8' 1.443(3)
C11' C12' 1.195(2)
C12' C13' 1.431(2)
C13' C14' 1.376(2)
C13' C20' 1.418(2)
C14' C15' 1.406(2)
C15' C16' 1.368(3)
C16' C17' 1.411(2)
C17' C20' 1.394(2)
C18' C21' 1.515(3)
C18' C22' 1.520(3)
C18' C19' 1.533(2)
C19' C20' 1.447(3)
